data_8107399
loop_
_publ_author_name
'Chen, Hai-Lin'
'Wang, Yan-Ping'
'Pan, Li-Wei'
'Wei, Zheng'
'Tang, Ling-Chan'

_publ_section_title
;
 Synthesis and crystal structure of
 5-(8-(((5-carboxypentyl)ammonio)methyl)-7-hydroxy-4-oxo-4H-chromen-3-yl)-2-hydroxy-3-nitrobenzenesulfonate
 monohydrate, C22H24N2O12S
;
_journal_issue 2
_journal_name_full 'Zeitschrift f\"ur Kristallographie - New Crystal Structures'
_journal_page_first 217
_journal_page_last 219
_journal_paper_doi 10.1515/ncrs-2022-0532
_journal_volume 238
_journal_year 2023
_chemical_formula_moiety 'C22 H22 N2 O11 S, H2 O'
_chemical_formula_sum 'C22 H24 N2 O12 S'
_chemical_formula_weight 540.49
_space_group_crystal_system orthorhombic
_space_group_IT_number 43
_space_group_name_Hall 'F 2 -2d'
_space_group_name_H-M_alt 'F d d 2'
_atom_sites_solution_hydrogens mixed
_atom_sites_solution_primary dual
_cell_angle_alpha 90
_cell_angle_beta 90
_cell_angle_gamma 90
_cell_formula_units_Z 16
_cell_length_a 38.8080(3)
_cell_length_b 33.3993(3)
_cell_length_c 7.16660(10)
_cell_measurement_reflns_used 19505
_cell_measurement_temperature 99.98(11)
_cell_measurement_theta_max 75.5520
_cell_measurement_theta_min 3.5170
_cell_volume 9289.06(17)
_computing_cell_refinement 'CrysAlisPro 1.171.41.64a (Rigaku OD, 2020)[1]'
_computing_data_collection 'CrysAlisPro 1.171.41.64a (Rigaku OD, 2020)[1]'
_computing_data_reduction 'CrysAlisPro 1.171.41.64a (Rigaku OD, 2020)[1]'
_computing_molecular_graphics 'Diamond 3.2 [2]'
_computing_publication_material 'SHELXL 2018/3 (Sheldrick, 2015)[3]'
_computing_structure_refinement 'SHELXL 2018/3 (Sheldrick, 2015)[3]'
_computing_structure_solution 'SHELXT 2018/2 (Sheldrick, 2018)[4]'
_diffrn_ambient_environment N~2~
_diffrn_ambient_temperature 99.98(11)
_diffrn_detector 'Hybrid Pixel Array Detector'
_diffrn_detector_area_resol_mean 10.0000
_diffrn_detector_type HyPix
_diffrn_measured_fraction_theta_full 0.999
_diffrn_measured_fraction_theta_max 0.993
_diffrn_measurement_details
;
List of Runs (angles in degrees, time in seconds):

  # Type    Start    End  Width  t~exp~   \w     \q     \k     \f   Frames
--------------------------------------------------------------------------
  1  \w     13.00 109.00   0.50    0.17    --   39.45  52.00 167.00  192
  2  \w    147.00 173.00   0.50    0.68    --  111.82  52.00 167.00   52
  3  \w     94.00 121.00   0.50    0.68    --  111.82  52.00 167.00   54
  4  \w     84.00 110.00   0.50    0.68    --  111.82  45.00  90.00   52
  5  \w    113.00 173.00   0.50    0.68    --  111.82  45.00  90.00  120
  6  \w    134.00 172.00   0.50    0.68    --  111.82  30.00 120.00   76
  7  \w     86.00 111.00   0.50    0.68    --  111.82  30.00 120.00   50
  8  \w     27.00  83.00   0.50    0.68    --  111.82   0.00   0.00  112
  9  \w    100.00 175.00   0.50    0.68    --  111.82   0.00   0.00  150
 10  \w     88.00 175.00   0.50    0.68    --  111.82  61.00-150.00  174
 11  \w     96.00 152.00   0.50    0.68    --  111.82  30.00-150.00  112
 12  \w    -62.00 -25.00   0.50    0.68    --  -62.00  52.00 167.00   74
 13  \w    -21.00   7.00   0.50    0.17    --  -39.45  52.00 167.00   56
 14  \w    -33.00  -7.00   0.50    0.68    --  -62.00  45.00  30.00   52
 15  \w    -16.00  20.00   0.50    0.68    --  -62.00  15.00 -30.00   72
 16  \w    -14.00  15.00   0.50    0.68    --  -62.00  15.00   0.00   58
 17  \w    -55.00 -14.00   0.50    0.17    --  -39.45 -52.00  22.00   82
 18  \w    -90.00 -64.00   0.50    0.17    --  -39.45 125.00 -30.00   52
 19  \w    -97.00 -36.00   0.50    0.17    --  -39.45 125.00-120.00  122
 20  \w   -101.00 -61.00   0.50    0.68    --  -62.00 -52.00  22.00   80
 21  \w   -137.00-106.00   0.50    0.68    --  -62.00 -52.00  22.00   62
 22  \w   -116.00 -89.00   0.50    0.17    --  -39.45 -52.00  22.00   54
 23  \w   -141.00 -90.00   0.50    0.68    --  -62.00-111.00 120.00  102
 24  \w   -135.00 -90.00   0.50    0.68    --  -62.00-111.00 150.00   90
 25  \w     61.00  87.00   0.50    0.68    --  111.82 -77.00   0.00   52
 26  \w     38.00  68.00   0.50    0.68    --  111.82 -61.00  90.00   60
 27  \w     38.00  65.00   0.50    0.68    --  111.82 -61.00   0.00   54
 28  \w     42.00  68.00   0.50    0.68    --  111.82 -61.00 -60.00   52
 29  \w     41.00  68.00   0.50    0.68    --  111.82 -61.00 -90.00   54
 30  \w    -37.00  30.00   0.50    0.17    --   39.45 -52.00  22.00  134
 31  \w    148.00 174.00   0.50    0.68    --  111.82 111.00   0.00   52
 32  \w     38.00  65.00   0.50    0.68    --  111.82 -61.00-150.00   54
 33  \w     39.00  96.00   0.50    0.68    --  111.82 -77.00-180.00  114
 34  \w     73.00 103.00   0.50    0.68    --  111.82 -94.00 -60.00   60
 35  \w     80.00 106.00   0.50    0.68    --  111.82-111.00-150.00   52
 36  \w     35.00  73.00   0.50    0.68    --  111.82-111.00-150.00   76
 37  \w     67.00 108.00   0.50    0.68    --  111.82-111.00 -60.00   82
 38  \w     83.00 108.00   0.50    0.68    --  111.82-111.00  30.00   50
 39  \w     80.00 106.00   0.50    0.68    --  111.82-111.00  90.00   52
 40  \w     32.00  71.00   0.50    0.68    --  111.82-111.00  30.00   78
 41  \w     44.00  92.00   0.50    0.68    --  111.82 -94.00   0.00   96
 42  \w     36.00  62.00   0.50    0.68    --  111.82-111.00 -60.00   52
 43  \w     32.00  60.00   0.50    0.68    --  111.82-111.00-180.00   56
 44  \w     79.00 105.00   0.50    0.68    --  111.82-111.00-180.00   52
 45  \w     25.00  98.00   0.50    0.17    --   39.45-125.00 -90.00  146
 46  \w     33.00  59.00   0.50    0.68    --  111.82 -94.00 -60.00   52
 47  \w     33.00  99.00   0.50    0.68    --  111.82 -94.00  60.00  132
 48  \w     32.00  96.00   0.50    0.68    --  111.82 -94.00 120.00  128
;
_diffrn_measurement_device 'four-circle diffractometer'
_diffrn_measurement_device_type 'ROD, Synergy Custom DW system, HyPix'
_diffrn_measurement_method '\w scans'
_diffrn_orient_matrix_type 'CrysAlisPro convention (1999,Acta A55,543-557)'
_diffrn_orient_matrix_UB_11 0.0024352000
_diffrn_orient_matrix_UB_12 0.0133303000
_diffrn_orient_matrix_UB_13 -0.2053365000
_diffrn_orient_matrix_UB_21 -0.0249251000
_diffrn_orient_matrix_UB_22 0.0348459000
_diffrn_orient_matrix_UB_23 0.0404618000
_diffrn_orient_matrix_UB_31 0.0308040000
_diffrn_orient_matrix_UB_32 0.0271323000
_diffrn_orient_matrix_UB_33 0.0489052000
_diffrn_radiation_monochromator mirror
_diffrn_radiation_probe x-ray
_diffrn_radiation_type 'Cu K\a'
_diffrn_radiation_wavelength 1.54184
_diffrn_reflns_av_R_equivalents 0.0256
_diffrn_reflns_av_unetI/netI 0.0156
_diffrn_reflns_Laue_measured_fraction_full 0.999
_diffrn_reflns_Laue_measured_fraction_max 0.993
_diffrn_reflns_limit_h_max 48
_diffrn_reflns_limit_h_min -38
_diffrn_reflns_limit_k_max 41
_diffrn_reflns_limit_k_min -41
_diffrn_reflns_limit_l_max 9
_diffrn_reflns_limit_l_min -8
_diffrn_reflns_number 22287
_diffrn_reflns_point_group_measured_fraction_full 0.997
_diffrn_reflns_point_group_measured_fraction_max 0.977
_diffrn_reflns_theta_full 67.684
_diffrn_reflns_theta_max 76.069
_diffrn_reflns_theta_min 3.492
_diffrn_source 'Rotating-anode X-ray tube'
_diffrn_source_type 'Rigaku (Cu) X-ray Source'
_exptl_absorpt_coefficient_mu 1.887
_exptl_absorpt_correction_T_max 1.00000
_exptl_absorpt_correction_T_min 0.87676
_exptl_absorpt_correction_type multi-scan
_exptl_absorpt_process_details
;
CrysAlisPro 1.171.41.64a (Rigaku Oxford Diffraction, 2020)
Empirical absorption correction using spherical harmonics,
 implemented in SCALE3 ABSPACK scaling algorithm.
;
_exptl_crystal_colour yellow
_exptl_crystal_density_diffrn 1.546
_exptl_crystal_description needle
_exptl_crystal_F_000 4512
_exptl_crystal_size_max 0.25
_exptl_crystal_size_mid 0.20
_exptl_crystal_size_min 0.15
_refine_diff_density_max 0.635
_refine_diff_density_min -0.309
_refine_diff_density_rms 0.073
_refine_ls_abs_structure_details
;
 Flack x determined using 2058 quotients [(I+)-(I-)]/[(I+)+(I-)]
 (Parsons, Flack and Wagner, Acta Cryst. B69 (2013) 249-259).
;
_refine_ls_abs_structure_Flack 0.006(7)
_refine_ls_extinction_coef .
_refine_ls_extinction_method none
_refine_ls_goodness_of_fit_ref 1.076
_refine_ls_hydrogen_treatment constr
_refine_ls_matrix_type full
_refine_ls_number_parameters 347
_refine_ls_number_reflns 4722
_refine_ls_number_restraints 5
_refine_ls_restrained_S_all 1.076
_refine_ls_R_factor_all 0.0439
_refine_ls_R_factor_gt 0.0432
_refine_ls_shift/su_max 0.000
_refine_ls_shift/su_mean 0.000
_refine_ls_structure_factor_coef Fsqd
_refine_ls_weighting_details 'w=1/[\s^2^(Fo^2^)+(0.0794P)^2^+21.3871P] where P=(Fo^2^+2Fc^2^)/3'
_refine_ls_weighting_scheme calc
_refine_ls_wR_factor_gt 0.1218
_refine_ls_wR_factor_ref 0.1223
_reflns_Friedel_coverage 0.816
_reflns_Friedel_fraction_full 0.995
_reflns_Friedel_fraction_max 0.958
_reflns_number_gt 4677
_reflns_number_total 4722
_reflns_threshold_expression 'I > 2\s(I)'
_cod_data_source_file suppl_j_ncrs-2022-0532_suppl.cif
_cod_data_source_block tlc-100k
_cod_database_code 8107399
_shelx_space_group_comment
;
The symmetry employed for this shelxl refinement is uniquely defined
by the following loop, which should always be used as a source of
symmetry information in preference to the above space-group names.
They are only intended as comments.
;
_olex2_refinement_description
;
1. Fixed Uiso
 At 1.2 times of:
  All C(H) groups, All C(H,H) groups, All C(H,H,H,H) groups, All N(H,H,H,H)
  groups
 At 1.5 times of:
  All O(H) groups, All O(H,H) groups
2. Restrained distances
 C19-C18 \\sim C19A-C18A
 with sigma of 0.02
 N2-C17 \\sim N2-C17A
 with sigma of 0.02
 C18-C17 \\sim C18A-C17A
 with sigma of 0.02
 C20-C19 \\sim C20-C19A
 with sigma of 0.02
3. Uiso/Uaniso restraints and constraints
Uanis(C17) = Uanis(C17A)
Uanis(C18) = Uanis(C18A)
Uanis(C19) = Uanis(C19A)
4. Others
 Sof(C17A)=Sof(H17C)=Sof(H17D)=Sof(C18A)=Sof(H18C)=Sof(H18D)=Sof(C19A)=
 Sof(H19C)=Sof(H19D)=Sof(H20C)=Sof(H20D)=Sof(H2BC)=Sof(H2BD)=1-FVAR(1)
 Sof(C17)=Sof(H17A)=Sof(H17B)=Sof(C18)=Sof(H18A)=Sof(H18B)=Sof(C19)=Sof(H19A)=
 Sof(H19B)=Sof(H20A)=Sof(H20B)=Sof(H2AA)=Sof(H2AB)=FVAR(1)
5.a Riding coordinates:
 O12(H12A,H12B)
5.b Secondary CH2 refined with riding coordinates:
 C16(H16A,H16B), C17(H17A,H17B), C17A(H17C,H17D), C18(H18A,H18B), C18A(H18C,
 H18D), C19(H19A,H19B), C19A(H19C,H19D), C20(H20A,H20B), C20(H20C,H20D),
 C21(H21A,H21B), N2(H2AA,H2AB), N2(H2BC,H2BD)
5.c Aromatic/amide H refined with riding coordinates:
 C2(H2), C3(H3), C9(H9), C11(H11), C15(H15)
5.d Idealised tetrahedral OH refined as rotating group:
 O1(H1), O4(H4), O11(H11A)
;
_olex2_submission_special_instructions 'No special instructions were received'
_oxdiff_exptl_absorpt_empirical_details
;
Empirical correction (ABSPACK) includes:
- Absorption correction using spherical harmonics
- Frame scaling
;
_oxdiff_exptl_absorpt_empirical_full_max 1.781
_oxdiff_exptl_absorpt_empirical_full_min 0.576

loop_
_space_group_symop_operation_xyz
'x, y, z'
'-x, -y, z'
'x+1/4, -y+1/4, z+1/4'
'-x+1/4, y+1/4, z+1/4'
'x, y+1/2, z+1/2'
'-x, -y+1/2, z+1/2'
'x+1/4, -y+3/4, z+3/4'
'-x+1/4, y+3/4, z+3/4'
'x+1/2, y, z+1/2'
'-x+1/2, -y, z+1/2'
'x+3/4, -y+1/4, z+3/4'
'-x+3/4, y+1/4, z+3/4'
'x+1/2, y+1/2, z'
'-x+1/2, -y+1/2, z'
'x+3/4, -y+3/4, z+1/4'
'-x+3/4, y+3/4, z+1/4'

loop_
_atom_site_label
_atom_site_type_symbol
_atom_site_fract_x
_atom_site_fract_y
_atom_site_fract_z
_atom_site_U_iso_or_equiv
_atom_site_adp_type
_atom_site_occupancy
_atom_site_site_symmetry_order
_atom_site_calc_flag
_atom_site_refinement_flags_posn
_atom_site_refinement_flags_adp
_atom_site_refinement_flags_occupancy
_atom_site_disorder_assembly
_atom_site_disorder_group
C1 C 0.39097(9) 0.39740(10) 0.4920(6) 0.0283(7) Uani 1 1 d . . . . .
C2 C 0.40055(9) 0.43413(10) 0.5739(6) 0.0298(7) Uani 1 1 d . . . . .
H2 H 0.422962 0.437356 0.625063 0.036 Uiso 1 1 calc R U . . .
C3 C 0.37744(9) 0.46524(10) 0.5796(5) 0.0278(7) Uani 1 1 d . . . . .
H3 H 0.384281 0.490234 0.630831 0.033 Uiso 1 1 calc R U . . .
C4 C 0.34369(8) 0.46055(9) 0.5103(5) 0.0232(6) Uani 1 1 d . . . . .
C5 C 0.33508(8) 0.42355(9) 0.4336(5) 0.0224(6) Uani 1 1 d . . . . .
C6 C 0.35801(8) 0.39175(10) 0.4204(5) 0.0254(7) Uani 1 1 d . . . . .
C7 C 0.31834(8) 0.49251(9) 0.5226(5) 0.0230(6) Uani 1 1 d . . . . .
C8 C 0.28426(8) 0.48261(9) 0.4510(5) 0.0224(6) Uani 1 1 d . . . . .
C9 C 0.27885(8) 0.44560(10) 0.3791(5) 0.0243(7) Uani 1 1 d . . . . .
H9 H 0.256378 0.439804 0.333951 0.029 Uiso 1 1 calc R U . . .
C10 C 0.25496(8) 0.51130(10) 0.4524(5) 0.0223(6) Uani 1 1 d . . . . .
C11 C 0.25928(8) 0.55223(10) 0.4123(5) 0.0225(6) Uani 1 1 d . . . . .
H11 H 0.281797 0.562334 0.390237 0.027 Uiso 1 1 calc R U . . .
C12 C 0.23147(8) 0.57807(10) 0.4043(5) 0.0229(6) Uani 1 1 d . . . . .
C13 C 0.19764(8) 0.56440(9) 0.4343(5) 0.0216(6) Uani 1 1 d . . . . .
C14 C 0.19382(8) 0.52351(9) 0.4796(5) 0.0236(6) Uani 1 1 d . . . . .
C15 C 0.22201(8) 0.49763(9) 0.4892(5) 0.0228(6) Uani 1 1 d . . . . .
H15 H 0.218522 0.470334 0.521396 0.027 Uiso 1 1 calc R U . . .
C16 C 0.34717(9) 0.35283(10) 0.3347(6) 0.0334(8) Uani 1 1 d . . . . .
H16A H 0.331981 0.358179 0.226561 0.040 Uiso 1 1 calc R U . . .
H16B H 0.367785 0.338408 0.288785 0.040 Uiso 1 1 calc R U . . .
C17 C 0.31596(12) 0.28848(13) 0.3860(8) 0.0347(11) Uani 0.842(6) 1 d D . P A 1
H17A H 0.334923 0.275140 0.317643 0.042 Uiso 0.842(6) 1 calc R U P A 1
H17B H 0.297004 0.293916 0.297123 0.042 Uiso 0.842(6) 1 calc R U P A 1
C17A C 0.3241(7) 0.2828(6) 0.478(4) 0.0347(11) Uani 0.158(6) 1 d D . P A 2
H17C H 0.311425 0.274221 0.590910 0.042 Uiso 0.158(6) 1 calc R U P A 2
H17D H 0.346425 0.268614 0.471409 0.042 Uiso 0.158(6) 1 calc R U P A 2
C18 C 0.30322(15) 0.26168(14) 0.5439(9) 0.0455(13) Uani 0.842(6) 1 d D . P A 1
H18A H 0.285873 0.276551 0.617735 0.055 Uiso 0.842(6) 1 calc R U P A 1
H18B H 0.322816 0.255476 0.627464 0.055 Uiso 0.842(6) 1 calc R U P A 1
C18A C 0.3025(8) 0.2763(7) 0.300(4) 0.0455(13) Uani 0.158(6) 1 d D . P A 2
H18C H 0.316670 0.280155 0.185983 0.055 Uiso 0.158(6) 1 calc R U P A 2
H18D H 0.282538 0.294670 0.295347 0.055 Uiso 0.158(6) 1 calc R U P A 2
C19 C 0.28713(15) 0.22216(15) 0.4763(10) 0.0491(14) Uani 0.842(6) 1 d D . P A 1
H19A H 0.278146 0.207496 0.586097 0.059 Uiso 0.842(6) 1 calc R U P A 1
H19B H 0.267267 0.228526 0.394859 0.059 Uiso 0.842(6) 1 calc R U P A 1
C19A C 0.2908(7) 0.2321(6) 0.320(5) 0.0491(14) Uani 0.158(6) 1 d D . P A 2
H19C H 0.271871 0.232873 0.412146 0.059 Uiso 0.158(6) 1 calc R U P A 2
H19D H 0.279762 0.225595 0.198750 0.059 Uiso 0.158(6) 1 calc R U P A 2
C20 C 0.31149(11) 0.19457(12) 0.3698(8) 0.0445(11) Uani 1 1 d D . . . .
H20A H 0.317910 0.206873 0.249024 0.053 Uiso 0.842(6) 1 calc R U P A 1
H20B H 0.332778 0.190111 0.443013 0.053 Uiso 0.842(6) 1 calc R U P A 1
H20C H 0.333063 0.194648 0.296088 0.053 Uiso 0.158(6) 1 calc R U P A 2
H20D H 0.317971 0.196173 0.503201 0.053 Uiso 0.158(6) 1 calc R U P A 2
C21 C 0.29305(10) 0.15488(11) 0.3368(7) 0.0357(8) Uani 1 1 d . . . . .
H21A H 0.282450 0.146110 0.455561 0.043 Uiso 1 1 calc R U . . .
H21B H 0.274191 0.159321 0.246066 0.043 Uiso 1 1 calc R U . . .
C22 C 0.31558(10) 0.12195(11) 0.2656(6) 0.0293(7) Uani 1 1 d . . . . .
N1 N 0.16061(8) 0.50695(9) 0.5280(5) 0.0299(6) Uani 1 1 d . . . . .
N2 N 0.32861(8) 0.32727(9) 0.4715(6) 0.0370(8) Uani 1 1 d D . . . .
H2AA H 0.310287 0.341088 0.517721 0.044 Uiso 0.842(6) 1 calc R U P A 1
H2AB H 0.342948 0.321563 0.568435 0.044 Uiso 0.842(6) 1 calc R U P A 1
H2BC H 0.306803 0.337272 0.474181 0.044 Uiso 0.158(6) 1 calc R U P A 2
H2BD H 0.338074 0.333648 0.583861 0.044 Uiso 0.158(6) 1 calc R U P A 2
O1 O 0.41310(7) 0.36639(8) 0.4802(5) 0.0353(6) Uani 1 1 d . . . . .
H1 H 0.431064 0.371736 0.540728 0.053 Uiso 1 1 calc R U . . .
O2 O 0.32595(6) 0.52537(7) 0.5935(4) 0.0299(5) Uani 1 1 d . . . . .
O3 O 0.30256(6) 0.41642(7) 0.3663(4) 0.0247(5) Uani 1 1 d . . . . .
O4 O 0.17139(6) 0.59047(7) 0.4206(4) 0.0273(5) Uani 1 1 d . . . . .
H4 H 0.152629 0.577925 0.421102 0.041 Uiso 1 1 calc R U . . .
O5 O 0.27565(6) 0.63559(8) 0.3676(5) 0.0337(6) Uani 1 1 d . . . . .
O6 O 0.22655(7) 0.63492(8) 0.1602(4) 0.0367(6) Uani 1 1 d . . . . .
O7 O 0.21943(7) 0.65308(8) 0.4853(5) 0.0378(6) Uani 1 1 d . . . . .
O8 O 0.13486(6) 0.52865(8) 0.5120(5) 0.0376(6) Uani 1 1 d . . . . .
O9 O 0.15901(7) 0.47262(8) 0.5864(5) 0.0447(8) Uani 1 1 d . . . . .
O10 O 0.34563(7) 0.12523(8) 0.2177(5) 0.0373(6) Uani 1 1 d . . . . .
O11 O 0.29858(7) 0.08730(8) 0.2611(4) 0.0331(6) Uani 1 1 d . . . . .
H11A H 0.311804 0.069107 0.223382 0.050 Uiso 1 1 calc R U . . .
O12 O 0.35112(10) 0.32023(10) 0.8394(6) 0.0585(9) Uani 1 1 d . . . . .
H12A H 0.371428 0.326155 0.804666 0.088 Uiso 1 1 d R U . . .
H12B H 0.343258 0.341775 0.886006 0.088 Uiso 1 1 d R U . . .
S1 S 0.23865(2) 0.62996(2) 0.35019(13) 0.0266(2) Uani 1 1 d . . . . .

loop_
_atom_site_aniso_label
_atom_site_aniso_U_11
_atom_site_aniso_U_22
_atom_site_aniso_U_33
_atom_site_aniso_U_23
_atom_site_aniso_U_13
_atom_site_aniso_U_12
C1 0.0220(15) 0.0181(15) 0.0448(19) -0.0010(14) 0.0003(14) 0.0060(12)
C2 0.0195(14) 0.0227(15) 0.047(2) -0.0059(15) -0.0043(15) 0.0012(12)
C3 0.0231(15) 0.0189(14) 0.0415(19) -0.0034(14) -0.0012(15) -0.0004(12)
C4 0.0203(14) 0.0166(14) 0.0328(16) -0.0007(13) 0.0009(13) 0.0012(12)
C5 0.0188(14) 0.0169(14) 0.0315(16) -0.0004(13) -0.0014(12) 0.0018(11)
C6 0.0220(15) 0.0167(14) 0.0374(17) -0.0045(13) 0.0010(13) 0.0039(12)
C7 0.0206(14) 0.0176(14) 0.0306(16) -0.0002(12) 0.0034(12) 0.0014(12)
C8 0.0223(15) 0.0161(14) 0.0288(16) -0.0004(12) 0.0025(12) 0.0029(11)
C9 0.0206(14) 0.0195(14) 0.0329(17) -0.0023(13) -0.0008(13) 0.0027(11)
C10 0.0199(15) 0.0181(15) 0.0290(15) -0.0011(12) 0.0000(12) 0.0021(11)
C11 0.0190(14) 0.0180(15) 0.0306(16) -0.0016(12) 0.0001(12) 0.0001(11)
C12 0.0208(14) 0.0181(14) 0.0299(16) -0.0020(12) 0.0001(12) 0.0003(12)
C13 0.0180(14) 0.0166(14) 0.0302(16) -0.0019(12) -0.0001(12) 0.0020(11)
C14 0.0191(14) 0.0190(15) 0.0329(16) -0.0022(13) -0.0002(13) -0.0010(12)
C15 0.0224(15) 0.0154(14) 0.0307(16) -0.0015(12) -0.0001(13) -0.0008(12)
C16 0.0271(16) 0.0203(16) 0.053(2) -0.0125(17) -0.0027(17) 0.0051(13)
C17 0.028(2) 0.024(2) 0.052(3) -0.010(2) -0.003(2) -0.0003(17)
C17A 0.028(2) 0.024(2) 0.052(3) -0.010(2) -0.003(2) -0.0003(17)
C18 0.048(3) 0.024(2) 0.064(3) -0.013(2) 0.005(2) -0.0029(19)
C18A 0.048(3) 0.024(2) 0.064(3) -0.013(2) 0.005(2) -0.0029(19)
C19 0.045(3) 0.030(2) 0.073(4) -0.014(2) 0.015(3) -0.011(2)
C19A 0.045(3) 0.030(2) 0.073(4) -0.014(2) 0.015(3) -0.011(2)
C20 0.038(2) 0.0269(19) 0.069(3) -0.002(2) -0.003(2) -0.0069(16)
C21 0.0340(18) 0.0236(16) 0.050(2) -0.0067(17) 0.0052(18) -0.0033(14)
C22 0.0293(17) 0.0226(16) 0.0358(18) -0.0007(14) 0.0022(14) -0.0028(13)
N1 0.0245(14) 0.0230(14) 0.0422(16) 0.0005(12) -0.0008(12) -0.0004(11)
N2 0.0230(14) 0.0209(14) 0.067(2) -0.0026(15) -0.0017(15) 0.0012(11)
O1 0.0234(12) 0.0234(12) 0.0591(18) -0.0082(12) -0.0071(12) 0.0092(10)
O2 0.0237(11) 0.0168(10) 0.0494(15) -0.0066(11) -0.0009(11) 0.0012(9)
O3 0.0204(10) 0.0157(10) 0.0379(13) -0.0043(10) -0.0030(10) 0.0032(8)
O4 0.0175(10) 0.0191(11) 0.0453(14) 0.0005(10) -0.0010(10) 0.0016(9)
O5 0.0243(11) 0.0241(12) 0.0526(16) 0.0015(12) 0.0040(12) -0.0033(9)
O6 0.0349(14) 0.0296(13) 0.0456(16) 0.0087(12) -0.0018(12) 0.0029(11)
O7 0.0369(14) 0.0219(12) 0.0547(17) -0.0034(12) 0.0145(13) -0.0011(10)
O8 0.0202(11) 0.0307(13) 0.0618(18) 0.0070(13) -0.0002(12) 0.0020(10)
O9 0.0292(13) 0.0220(12) 0.083(2) 0.0120(14) 0.0034(15) -0.0022(10)
O10 0.0283(13) 0.0323(14) 0.0514(17) -0.0022(13) 0.0064(13) -0.0021(10)
O11 0.0276(12) 0.0216(11) 0.0500(16) -0.0070(11) 0.0047(12) -0.0011(10)
O12 0.0562(19) 0.0386(16) 0.081(2) -0.0091(18) -0.015(2) 0.0055(15)
S1 0.0214(4) 0.0168(4) 0.0415(4) 0.0014(3) 0.0043(3) 0.0005(3)

loop_
_atom_type_symbol
_atom_type_description
_atom_type_scat_dispersion_real
_atom_type_scat_dispersion_imag
_atom_type_scat_source
C C 0.0181 0.0091 'International Tables Vol C Tables 4.2.6.8 and 6.1.1.4'
H H 0.0000 0.0000 'International Tables Vol C Tables 4.2.6.8 and 6.1.1.4'
N N 0.0311 0.0180 'International Tables Vol C Tables 4.2.6.8 and 6.1.1.4'
O O 0.0492 0.0322 'International Tables Vol C Tables 4.2.6.8 and 6.1.1.4'
S S 0.3331 0.5567 'International Tables Vol C Tables 4.2.6.8 and 6.1.1.4'

loop_
_geom_angle_atom_site_label_1
_geom_angle_atom_site_label_2
_geom_angle_atom_site_label_3
_geom_angle
_geom_angle_site_symmetry_1
_geom_angle_site_symmetry_3
C6 C1 C2 120.9(3) . .
O1 C1 C2 121.8(3) . .
O1 C1 C6 117.3(3) . .
C1 C2 H2 120.1 . .
C3 C2 C1 119.9(3) . .
C3 C2 H2 120.1 . .
C2 C3 H3 119.6 . .
C2 C3 C4 120.8(3) . .
C4 C3 H3 119.6 . .
C3 C4 C7 121.7(3) . .
C5 C4 C3 117.4(3) . .
C5 C4 C7 120.9(3) . .
C6 C5 C4 123.5(3) . .
O3 C5 C4 120.9(3) . .
O3 C5 C6 115.6(3) . .
C1 C6 C16 121.8(3) . .
C5 C6 C1 117.4(3) . .
C5 C6 C16 120.8(3) . .
C4 C7 C8 115.2(3) . .
O2 C7 C4 120.8(3) . .
O2 C7 C8 124.0(3) . .
C7 C8 C10 123.1(3) . .
C9 C8 C7 118.8(3) . .
C9 C8 C10 118.1(3) . .
C8 C9 H9 117.2 . .
O3 C9 C8 125.5(3) . .
O3 C9 H9 117.2 . .
C11 C10 C8 122.2(3) . .
C15 C10 C8 119.7(3) . .
C15 C10 C11 118.0(3) . .
C10 C11 H11 119.3 . .
C12 C11 C10 121.5(3) . .
C12 C11 H11 119.3 . .
C11 C12 C13 121.3(3) . .
C11 C12 S1 119.3(2) . .
C13 C12 S1 119.4(2) . .
C12 C13 C14 116.6(3) . .
O4 C13 C12 119.1(3) . .
O4 C13 C14 124.3(3) . .
C13 C14 N1 121.3(3) . .
C15 C14 C13 121.9(3) . .
C15 C14 N1 116.8(3) . .
C10 C15 C14 120.7(3) . .
C10 C15 H15 119.6 . .
C14 C15 H15 119.6 . .
C6 C16 H16A 109.4 . .
C6 C16 H16B 109.4 . .
H16A C16 H16B 108.0 . .
N2 C16 C6 111.3(3) . .
N2 C16 H16A 109.4 . .
N2 C16 H16B 109.4 . .
H17A C17 H17B 108.4 . .
C18 C17 H17A 110.1 . .
C18 C17 H17B 110.1 . .
N2 C17 H17A 110.1 . .
N2 C17 H17B 110.1 . .
N2 C17 C18 107.9(4) . .
H17C C17A H17D 109.5 . .
C18A C17A H17C 111.7 . .
C18A C17A H17D 111.7 . .
N2 C17A H17C 111.7 . .
N2 C17A H17D 111.7 . .
N2 C17A C18A 100.3(17) . .
C17 C18 H18A 108.8 . .
C17 C18 H18B 108.8 . .
C17 C18 C19 113.7(5) . .
H18A C18 H18B 107.7 . .
C19 C18 H18A 108.8 . .
C19 C18 H18B 108.8 . .
C17A C18A H18C 111.3 . .
C17A C18A H18D 111.3 . .
C17A C18A C19A 103(2) . .
H18C C18A H18D 109.2 . .
C19A C18A H18C 111.3 . .
C19A C18A H18D 111.3 . .
C18 C19 H19A 108.5 . .
C18 C19 H19B 108.5 . .
H19A C19 H19B 107.5 . .
C20 C19 C18 115.1(4) . .
C20 C19 H19A 108.5 . .
C20 C19 H19B 108.5 . .
C18A C19A H19C 104.7 . .
C18A C19A H19D 104.7 . .
H19C C19A H19D 105.7 . .
C20 C19A C18A 130(2) . .
C20 C19A H19C 104.7 . .
C20 C19A H19D 104.7 . .
C19 C20 H20A 110.1 . .
C19 C20 H20B 110.1 . .
C19A C20 H20C 108.4 . .
C19A C20 H20D 108.4 . .
H20A C20 H20B 108.4 . .
H20C C20 H20D 107.5 . .
C21 C20 C19 108.2(4) . .
C21 C20 C19A 115.4(11) . .
C21 C20 H20A 110.1 . .
C21 C20 H20B 110.1 . .
C21 C20 H20C 108.4 . .
C21 C20 H20D 108.4 . .
C20 C21 H21A 108.6 . .
C20 C21 H21B 108.6 . .
H21A C21 H21B 107.6 . .
C22 C21 C20 114.7(3) . .
C22 C21 H21A 108.6 . .
C22 C21 H21B 108.6 . .
O10 C22 C21 126.1(3) . .
O10 C22 O11 123.0(3) . .
O11 C22 C21 111.0(3) . .
O8 N1 C14 118.2(3) . .
O9 N1 C14 119.1(3) . .
O9 N1 O8 122.6(3) . .
C16 N2 C17 112.4(4) . .
C16 N2 C17A 130.3(12) . .
C16 N2 H2AA 109.1 . .
C16 N2 H2AB 109.1 . .
C16 N2 H2BC 104.7 . .
C16 N2 H2BD 104.7 . .
C17 N2 H2AA 109.1 . .
C17 N2 H2AB 109.1 . .
C17A N2 H2BC 104.7 . .
C17A N2 H2BD 104.7 . .
H2AA N2 H2AB 107.9 . .
H2BC N2 H2BD 105.7 . .
C1 O1 H1 109.5 . .
C9 O3 C5 118.7(3) . .
C13 O4 H4 109.5 . .
C22 O11 H11A 109.5 . .
H12A O12 H12B 104.5 . .
O5 S1 C12 105.03(15) . .
O6 S1 C12 105.21(16) . .
O6 S1 O5 112.70(18) . .
O7 S1 C12 106.90(16) . .
O7 S1 O5 112.52(18) . .
O7 S1 O6 113.64(19) . .

loop_
_geom_bond_atom_site_label_1
_geom_bond_atom_site_label_2
_geom_bond_distance
_geom_bond_site_symmetry_2
C1 C2 1.410(5) .
C1 C6 1.391(5) .
C1 O1 1.348(4) .
C2 H2 0.9500 .
C2 C3 1.373(5) .
C3 H3 0.9500 .
C3 C4 1.409(5) .
C4 C5 1.393(4) .
C4 C7 1.454(4) .
C5 C6 1.389(4) .
C5 O3 1.372(4) .
C6 C16 1.498(5) .
C7 C8 1.457(5) .
C7 O2 1.245(4) .
C8 C9 1.356(4) .
C8 C10 1.487(4) .
C9 H9 0.9500 .
C9 O3 1.344(4) .
C10 C11 1.407(4) .
C10 C15 1.383(4) .
C11 H11 0.9500 .
C11 C12 1.383(4) .
C12 C13 1.407(4) .
C12 S1 1.798(3) .
C13 C14 1.411(4) .
C13 O4 1.344(4) .
C14 C15 1.396(4) .
C14 N1 1.445(4) .
C15 H15 0.9500 .
C16 H16A 0.9900 .
C16 H16B 0.9900 .
C16 N2 1.486(6) .
C17 H17A 0.9900 .
C17 H17B 0.9900 .
C17 C18 1.525(8) .
C17 N2 1.515(5) .
C17A H17C 0.9900 .
C17A H17D 0.9900 .
C17A C18A 1.54(2) .
C17A N2 1.497(19) .
C18 H18A 0.9900 .
C18 H18B 0.9900 .
C18 C19 1.538(7) .
C18A H18C 0.9900 .
C18A H18D 0.9900 .
C18A C19A 1.55(2) .
C19 H19A 0.9900 .
C19 H19B 0.9900 .
C19 C20 1.525(7) .
C19A H19C 0.9900 .
C19A H19D 0.9900 .
C19A C20 1.53(2) .
C20 H20A 0.9900 .
C20 H20B 0.9900 .
C20 H20C 0.9900 .
C20 H20D 0.9900 .
C20 C21 1.525(5) .
C21 H21A 0.9900 .
C21 H21B 0.9900 .
C21 C22 1.495(5) .
C22 O10 1.220(5) .
C22 O11 1.333(4) .
N1 O8 1.240(4) .
N1 O9 1.222(4) .
N2 H2AA 0.9100 .
N2 H2AB 0.9100 .
N2 H2BC 0.9100 .
N2 H2BD 0.9100 .
O1 H1 0.8400 .
O4 H4 0.8400 .
O5 S1 1.454(3) .
O6 S1 1.450(3) .
O7 S1 1.446(3) .
O11 H11A 0.8400 .
O12 H12A 0.8500 .
O12 H12B 0.8500 .

loop_
_geom_torsion_atom_site_label_1
_geom_torsion_atom_site_label_2
_geom_torsion_atom_site_label_3
_geom_torsion_atom_site_label_4
_geom_torsion
_geom_torsion_site_symmetry_1
_geom_torsion_site_symmetry_2
_geom_torsion_site_symmetry_3
_geom_torsion_site_symmetry_4
C1 C2 C3 C4 2.3(6) . . . .
C1 C6 C16 N2 96.4(4) . . . .
C2 C1 C6 C5 -0.3(6) . . . .
C2 C1 C6 C16 -179.3(4) . . . .
C2 C3 C4 C5 -1.1(6) . . . .
C2 C3 C4 C7 177.2(4) . . . .
C3 C4 C5 C6 -0.9(5) . . . .
C3 C4 C5 O3 178.8(3) . . . .
C3 C4 C7 C8 -177.8(3) . . . .
C3 C4 C7 O2 0.8(5) . . . .
C4 C5 C6 C1 1.5(5) . . . .
C4 C5 C6 C16 -179.4(4) . . . .
C4 C5 O3 C9 -1.4(5) . . . .
C4 C7 C8 C9 -0.5(5) . . . .
C4 C7 C8 C10 179.7(3) . . . .
C5 C4 C7 C8 0.3(5) . . . .
C5 C4 C7 O2 179.0(3) . . . .
C5 C6 C16 N2 -82.6(4) . . . .
C6 C1 C2 C3 -1.6(6) . . . .
C6 C5 O3 C9 178.4(3) . . . .
C6 C16 N2 C17 177.4(3) . . . .
C6 C16 N2 C17A -155.6(14) . . . .
C7 C4 C5 C6 -179.1(3) . . . .
C7 C4 C5 O3 0.6(5) . . . .
C7 C8 C9 O3 -0.3(5) . . . .
C7 C8 C10 C11 39.3(5) . . . .
C7 C8 C10 C15 -142.4(3) . . . .
C8 C9 O3 C5 1.3(5) . . . .
C8 C10 C11 C12 176.4(3) . . . .
C8 C10 C15 C14 -175.9(3) . . . .
C9 C8 C10 C11 -140.5(3) . . . .
C9 C8 C10 C15 37.8(5) . . . .
C10 C8 C9 O3 179.5(3) . . . .
C10 C11 C12 C13 -0.6(5) . . . .
C10 C11 C12 S1 -179.4(3) . . . .
C11 C10 C15 C14 2.4(5) . . . .
C11 C12 C13 C14 2.3(5) . . . .
C11 C12 C13 O4 -178.4(3) . . . .
C11 C12 S1 O5 -13.0(3) . . . .
C11 C12 S1 O6 106.2(3) . . . .
C11 C12 S1 O7 -132.7(3) . . . .
C12 C13 C14 C15 -1.7(5) . . . .
C12 C13 C14 N1 174.9(3) . . . .
C13 C12 S1 O5 168.2(3) . . . .
C13 C12 S1 O6 -72.7(3) . . . .
C13 C12 S1 O7 48.5(3) . . . .
C13 C14 C15 C10 -0.7(5) . . . .
C13 C14 N1 O8 6.7(5) . . . .
C13 C14 N1 O9 -171.9(4) . . . .
C15 C10 C11 C12 -1.8(5) . . . .
C15 C14 N1 O8 -176.5(3) . . . .
C15 C14 N1 O9 4.9(5) . . . .
C17 C18 C19 C20 62.1(7) . . . .
C17A C18A C19A C20 -47(4) . . . .
C18 C17 N2 C16 170.1(4) . . . .
C18 C19 C20 C21 172.4(5) . . . .
C18A C17A N2 C16 -65(2) . . . .
C18A C19A C20 C21 -168(3) . . . .
C19 C20 C21 C22 -169.1(4) . . . .
C19A C20 C21 C22 142.3(15) . . . .
C20 C21 C22 O10 -6.9(7) . . . .
C20 C21 C22 O11 172.8(4) . . . .
N1 C14 C15 C10 -177.4(3) . . . .
N2 C17 C18 C19 175.9(4) . . . .
N2 C17A C18A C19A -169.1(19) . . . .
O1 C1 C2 C3 178.7(4) . . . .
O1 C1 C6 C5 179.5(3) . . . .
O1 C1 C6 C16 0.5(6) . . . .
O2 C7 C8 C9 -179.1(3) . . . .
O2 C7 C8 C10 1.1(6) . . . .
O3 C5 C6 C1 -178.2(3) . . . .
O3 C5 C6 C16 0.8(5) . . . .
O4 C13 C14 C15 179.1(3) . . . .
O4 C13 C14 N1 -4.3(5) . . . .
S1 C12 C13 C14 -178.9(3) . . . .
S1 C12 C13 O4 0.4(4) . . . .
